data_1540820
loop_
_publ_author_name
'Vergara, M.M.'
'Varetti, E.L.'
'Rigotti, G.'
'Navaza, A.'

_publ_section_title
;
 The crystalline and molecular structure and the vibrational spectra of
 anhydrous cesium nitroprusside
;
_journal_name_full 'Journal of Physics and Chemistry of Solids'
_journal_page_first 951
_journal_page_last 956
_journal_volume 50
_journal_year 1989
_chemical_formula_sum 'C5 Cs2 Fe N6 O'
_chemical_name_systematic 'Cs2 (Fe (C N)5 (N O))'
_space_group_IT_number 14
_symmetry_space_group_name_Hall '-P 2yn'
_symmetry_space_group_name_H-M 'P 1 21/n 1'
_cell_angle_alpha 90
_cell_angle_beta 99.89
_cell_angle_gamma 90
_cell_formula_units_Z 8
_cell_length_a 9.589
_cell_length_b 17.154
_cell_length_c 14.583
_cell_volume 2363.106
_citation_journal_id_ASTM JPCSAW
_cod_data_source_file Vergara_JPCSAW_1989_939.cif
_cod_data_source_block C5Cs2Fe1N6O1
_cod_original_sg_symbol_Hall '-P 2ybc (x-z,y,z)'
_cod_original_formula_sum 'C5 Cs2 Fe1 N6 O1'
_cod_database_code 1540820

loop_
_symmetry_equiv_pos_as_xyz
x,y,z
-x+1/2,y+1/2,-z+1/2
-x,-y,-z
x-1/2,-y-1/2,z-1/2

loop_
_atom_site_label
_atom_site_type_symbol
_atom_site_fract_x
_atom_site_fract_y
_atom_site_fract_z
_atom_site_occupancy
_atom_site_U_iso_or_equiv
O1 O-2 0.3425 0.2508 0.2663 1 0.0
N8 N-3 0.941 0.0915 0.9038 1 0.0
N5 N-3 0.765 0.2532 0.0204 1 0.0
N4 N-3 0.7147 0.3854 0.2607 1 0.0
N2 N+2 0.9119 -0.0054 0.6781 1 0.0
C3 C+2 0.685 0.2577 0.0677 1 0.0
C5 C+2 0.449 0.1803 0.0572 1 0.0
Cs3 Cs+1 0.58636 0.25112 0.47762 1 0.0
C4 C+2 0.653 0.1783 0.2189 1 0.0
N7 N-3 0.391 0.1409 -0.0007 1 0.0
N6 N-3 0.728 0.1348 0.2633 1 0.0
C7 C+2 0.6819 0.0879 0.6814 1 0.0
Fe2 Fe+3 0.7827 -0.00251 0.73912 1 0.0
C6 C+2 0.88 0.0587 0.8404 1 0.0
N11 N-3 0.9 -0.1501 0.8424 1 0.0
C2 C+2 0.6486 0.3376 0.2173 1 0.0
N1 N+2 0.419 0.2525 0.2156 1 0.0
Cs4 Cs+1 0.50273 0.22942 0.82066 1 0.0
C9 C+2 0.8517 -0.0951 0.8082 1 0.0
N12 N-3 0.5811 -0.0977 0.5946 1 0.0
Cs2 Cs+1 0.31744 0.01537 0.59667 1 0.0
Cs1 Cs+1 0.74935 0.0221 0.06906 1 0.0
N3 N-3 0.392 0.3795 0.008 1 0.0
C8 C+2 0.6295 -0.0022 0.8117 1 0.0
Fe1 Fe+3 0.5392 0.25704 0.14563 1 0.0
N10 N-3 0.539 0.0059 0.8509 1 0.0
C10 C+2 0.659 -0.0649 0.6511 1 0.0
N9 N-3 0.6159 0.1388 0.6498 1 0.0
C1 C+2 0.4475 0.335 0.0591 1 0.0
O2 O-2 0.0021 -0.014 0.6386 1 0.0
